data_7031953
loop_
_publ_author_name
'Burt, Jennifer'
'Levason, William'
'Light, Mark E.'
'Reid, Gillian'

_publ_section_title
;
 Phosphine complexes of aluminium(iii) halides - preparation and
 structural and spectroscopic systematics.
;
_journal_issue 39
_journal_name_full 'Dalton transactions (Cambridge, England : 2003)'
_journal_page_first 14600
_journal_page_last 14611
_journal_paper_doi 10.1039/c4dt02051k
_journal_volume 43
_journal_year 2014
_chemical_formula_moiety '2(C10 H17 P2 1+), Al Cl4 1-, Cl 1-'
_chemical_formula_sum 'C20 H34 Al Cl5 P4'
_chemical_formula_weight 602.58
_chemical_name_systematic
; 
 bis[(2-dimethylphosphanylphenyl)-dimethylphosphonium]
 tetrachloroaluminium(III) chloride
;
_space_group_crystal_system monoclinic
_space_group_IT_number 15
_space_group_name_Hall '-C 2yc'
_space_group_name_H-M_alt 'C 1 2/c 1'
_symmetry_space_group_name_Hall '-C 2yc'
_symmetry_space_group_name_H-M 'C 1 2/c 1'
_atom_sites_solution_hydrogens geom
_atom_sites_solution_primary direct
_atom_sites_solution_secondary difmap
_audit_creation_date 2013-08-23
_audit_creation_method 'SHELXL-97 + hand edit'
_cell_angle_alpha 90.00
_cell_angle_beta 115.061(5)
_cell_angle_gamma 90.00
_cell_formula_units_Z 4
_cell_length_a 14.599(5)
_cell_length_b 20.672(7)
_cell_length_c 11.006(5)
_cell_measurement_reflns_used 5094
_cell_measurement_temperature 100(2)
_cell_measurement_theta_max 34.7
_cell_measurement_theta_min 1.8
_cell_volume 3009(2)
_computing_cell_refinement 'CrystalClear-SM Expert 2.0 r7 (Rigaku, 2011)'
_computing_data_collection 'CrystalClear-SM Expert 2.0 r7 (Rigaku, 2011)'
_computing_data_reduction 'CrystalClear-SM Expert 2.0 r7 (Rigaku, 2011)'
_computing_molecular_graphics 'ORTEP-III (Farrugia, 1997)'
_computing_structure_refinement 'SHELXL-97 (Sheldrick, 2008)'
_computing_structure_solution 'SHELXS-97 (Sheldrick, 1997)'
_diffrn_ambient_temperature 100(2)
_diffrn_detector 'CCD plate'
_diffrn_detector_type 'Rigaku HG Saturn724+ (2x2 bin mode)'
_diffrn_measured_fraction_theta_full 0.998
_diffrn_measured_fraction_theta_max 0.998
_diffrn_measurement_device 'Four-circle \k diffractometer'
_diffrn_measurement_device_type 'Rigaku AFC12 '
_diffrn_measurement_method 'Profile data from \w-scans'
_diffrn_radiation_collimation 'Confocal mirrors, VHF VariMax '
_diffrn_radiation_type MoK\a
_diffrn_radiation_wavelength 0.71073
_diffrn_reflns_av_R_equivalents 0.0930
_diffrn_reflns_av_unetI/netI 0.0780
_diffrn_reflns_limit_h_max 18
_diffrn_reflns_limit_h_min -18
_diffrn_reflns_limit_k_max 26
_diffrn_reflns_limit_k_min -26
_diffrn_reflns_limit_l_max 14
_diffrn_reflns_limit_l_min -14
_diffrn_reflns_number 18200
_diffrn_reflns_theta_full 27.50
_diffrn_reflns_theta_max 27.50
_diffrn_reflns_theta_min 1.83
_diffrn_source 'Rotating anode X-ray tube'
_diffrn_source_type 'Rigaku FR-E+ Superbright'
_diffrn_standards_number 0
_exptl_absorpt_coefficient_mu 0.733
_exptl_absorpt_correction_T_max 1.000
_exptl_absorpt_correction_T_min 0.671
_exptl_absorpt_correction_type multi-scan
_exptl_absorpt_process_details
;Jacobson, R.A. (1998). REQAB. Private communication to the 
 Rigaku Corporation, Tokyo, Japan. 
;
_exptl_crystal_colour colourless
_exptl_crystal_density_diffrn 1.330
_exptl_crystal_density_method 'not measured'
_exptl_crystal_description plate
_exptl_crystal_F_000 1248
_exptl_crystal_size_max 0.07
_exptl_crystal_size_mid 0.04
_exptl_crystal_size_min 0.02
_refine_diff_density_max 0.358
_refine_diff_density_min -0.361
_refine_diff_density_rms 0.085
_refine_ls_extinction_method none
_refine_ls_goodness_of_fit_ref 1.158
_refine_ls_hydrogen_treatment mixed
_refine_ls_matrix_type full
_refine_ls_number_parameters 146
_refine_ls_number_reflns 3461
_refine_ls_number_restraints 0
_refine_ls_restrained_S_all 1.158
_refine_ls_R_factor_all 0.0859
_refine_ls_R_factor_gt 0.0640
_refine_ls_shift/su_max 0.001
_refine_ls_shift/su_mean 0.000
_refine_ls_structure_factor_coef Fsqd
_refine_ls_weighting_details 'w=1/[\s^2^(Fo^2^)+(0.0318P)^2^+0.0000P] where P=(Fo^2^+2Fc^2^)/3'
_refine_ls_weighting_scheme calc
_refine_ls_wR_factor_gt 0.1041
_refine_ls_wR_factor_ref 0.1111
_reflns_number_gt 2839
_reflns_number_total 3461
_reflns_threshold_expression I>2\s(I)
_cod_data_source_file c4dt02051k2.cif
_cod_data_source_block '[o-C6H4(PMe2)(PHMe2)]2[AlCl4][Cl]'
_cod_depositor_comments
;Adding full bibliography for 7031945--7031955.cif.

The following automatic conversions were performed:

data name '_iucr_refine_instruction_details' was replaced with
'_iucr_refine_instructions_details' as specified in the replacement
file 'data/replacement-values/replacement_tags.lst'.

Automatic conversion script
Id: cif_correct_tags 9268 2022-04-12 08:56:07Z antanas 
;
_cod_database_code 7031953

loop_
_symmetry_equiv_pos_as_xyz
'x, y, z'
'-x, y, -z+1/2'
'x+1/2, y+1/2, z'
'-x+1/2, y+1/2, -z+1/2'
'-x, -y, -z'
'x, -y, z-1/2'
'-x+1/2, -y+1/2, -z'
'x+1/2, -y+1/2, z-1/2'

loop_
_atom_site_label
_atom_site_type_symbol
_atom_site_fract_x
_atom_site_fract_y
_atom_site_fract_z
_atom_site_U_iso_or_equiv
_atom_site_adp_type
_atom_site_occupancy
_atom_site_symmetry_multiplicity
_atom_site_calc_flag
_atom_site_refinement_flags
P1 P 0.16638(7) 0.05886(4) 0.37607(9) 0.0221(2) Uani 1 1 d .
P2 P 0.06356(7) 0.17899(5) 0.46278(9) 0.0246(2) Uani 1 1 d .
H1 H 0.070(2) 0.0590(15) 0.339(3) 0.031(10) Uiso 1 1 d .
C1 C 0.2300(2) 0.09400(15) 0.5403(3) 0.0167(7) Uani 1 1 d .
C2 C 0.1867(2) 0.14580(15) 0.5801(3) 0.0165(7) Uani 1 1 d .
C3 C 0.2401(3) 0.17078(16) 0.7092(3) 0.0213(7) Uani 1 1 d .
H3 H 0.2117 0.2053 0.7389 0.026 Uiso 1 1 calc R
C4 C 0.3333(2) 0.14640(17) 0.7944(3) 0.0228(8) Uani 1 1 d .
H4 H 0.3681 0.1642 0.8817 0.027 Uiso 1 1 calc R
C5 C 0.3762(3) 0.09627(17) 0.7536(3) 0.0239(8) Uani 1 1 d .
H5 H 0.4407 0.0800 0.8121 0.029 Uiso 1 1 calc R
C6 C 0.3247(3) 0.06982(16) 0.6269(3) 0.0237(8) Uani 1 1 d .
H6 H 0.3539 0.0351 0.5988 0.028 Uiso 1 1 calc R
C7 C 0.2072(3) -0.02186(17) 0.3731(4) 0.0410(11) Uani 1 1 d .
H7A H 0.1693 -0.0403 0.2836 0.061 Uiso 1 1 calc R
H7B H 0.1954 -0.0478 0.4395 0.061 Uiso 1 1 calc R
H7C H 0.2796 -0.0219 0.3945 0.061 Uiso 1 1 calc R
C8 C 0.1891(3) 0.10535(18) 0.2551(3) 0.0283(8) Uani 1 1 d .
H8A H 0.2618 0.1059 0.2786 0.042 Uiso 1 1 calc R
H8B H 0.1652 0.1497 0.2542 0.042 Uiso 1 1 calc R
H8C H 0.1529 0.0860 0.1662 0.042 Uiso 1 1 calc R
C9 C -0.0070(3) 0.17638(17) 0.5669(3) 0.0268(8) Uani 1 1 d .
H9A H -0.0181 0.1312 0.5844 0.040 Uiso 1 1 calc R
H9B H -0.0723 0.1980 0.5198 0.040 Uiso 1 1 calc R
H9C H 0.0319 0.1985 0.6522 0.040 Uiso 1 1 calc R
C10 C 0.0954(3) 0.26531(17) 0.4707(4) 0.0379(10) Uani 1 1 d .
H10A H 0.1245 0.2797 0.5644 0.057 Uiso 1 1 calc R
H10B H 0.0340 0.2903 0.4191 0.057 Uiso 1 1 calc R
H10C H 0.1446 0.2720 0.4329 0.057 Uiso 1 1 calc R
Al1 Al 0.5000 0.12688(7) 0.2500 0.0180(3) Uani 1 2 d S
Cl1 Cl 0.36810(6) 0.18497(4) 0.14731(8) 0.0237(2) Uani 1 1 d .
Cl2 Cl 0.52438(7) 0.06672(4) 0.10840(8) 0.0264(2) Uani 1 1 d .
Cl3 Cl 0.0000 0.0000 0.0000 0.0262(3) Uani 1 2 d S

loop_
_atom_site_aniso_label
_atom_site_aniso_U_11
_atom_site_aniso_U_22
_atom_site_aniso_U_33
_atom_site_aniso_U_23
_atom_site_aniso_U_13
_atom_site_aniso_U_12
P1 0.0210(5) 0.0270(5) 0.0230(4) -0.0088(4) 0.0140(4) -0.0047(4)
P2 0.0203(5) 0.0343(6) 0.0197(4) 0.0003(4) 0.0091(4) 0.0061(4)
C1 0.0197(17) 0.0175(17) 0.0163(15) 0.0006(13) 0.0109(14) -0.0015(13)
C2 0.0188(18) 0.0155(17) 0.0184(15) 0.0014(13) 0.0109(14) 0.0005(13)
C3 0.0244(19) 0.0231(19) 0.0197(16) -0.0020(14) 0.0124(15) -0.0010(14)
C4 0.0224(19) 0.029(2) 0.0156(15) 0.0024(14) 0.0071(15) -0.0049(15)
C5 0.0196(19) 0.032(2) 0.0196(17) 0.0090(15) 0.0080(15) 0.0042(15)
C6 0.028(2) 0.0223(19) 0.0273(18) 0.0021(15) 0.0176(17) 0.0018(15)
C7 0.071(3) 0.024(2) 0.036(2) -0.0113(18) 0.030(2) 0.000(2)
C8 0.027(2) 0.040(2) 0.0168(16) -0.0017(16) 0.0079(15) -0.0041(16)
C9 0.025(2) 0.027(2) 0.0332(19) -0.0068(16) 0.0170(17) -0.0001(15)
C10 0.023(2) 0.038(2) 0.053(2) 0.023(2) 0.0175(19) 0.0113(17)
Al1 0.0212(8) 0.0169(7) 0.0165(7) 0.000 0.0085(6) 0.000
Cl1 0.0260(5) 0.0241(5) 0.0231(4) 0.0038(4) 0.0124(4) 0.0048(3)
Cl2 0.0320(5) 0.0254(5) 0.0204(4) -0.0064(3) 0.0099(4) 0.0036(4)
Cl3 0.0275(7) 0.0214(6) 0.0338(7) -0.0024(5) 0.0171(6) 0.0011(5)

loop_
_atom_type_symbol
_atom_type_description
_atom_type_scat_dispersion_real
_atom_type_scat_dispersion_imag
_atom_type_scat_source
C C 0.0033 0.0016 'International Tables Vol C Tables 4.2.6.8 and 6.1.1.4'
H H 0.0000 0.0000 'International Tables Vol C Tables 4.2.6.8 and 6.1.1.4'
Al Al 0.0645 0.0514 'International Tables Vol C Tables 4.2.6.8 and 6.1.1.4'
P P 0.1023 0.0942 'International Tables Vol C Tables 4.2.6.8 and 6.1.1.4'
Cl Cl 0.1484 0.1585 'International Tables Vol C Tables 4.2.6.8 and 6.1.1.4'

loop_
_geom_angle_atom_site_label_1
_geom_angle_atom_site_label_2
_geom_angle_atom_site_label_3
_geom_angle
_geom_angle_site_symmetry_1
_geom_angle_site_symmetry_3
C7 P1 C8 108.79(18) . .
C7 P1 C1 111.31(17) . .
C8 P1 C1 110.64(15) . .
C7 P1 H1 109.1(14) . .
C8 P1 H1 106.7(13) . .
C1 P1 H1 110.2(13) . .
C10 P2 C9 101.31(17) . .
C10 P2 C2 100.15(15) . .
C9 P2 C2 100.94(15) . .
C6 C1 C2 120.4(3) . .
C6 C1 P1 118.7(2) . .
C2 C1 P1 120.8(2) . .
C3 C2 C1 117.9(3) . .
C3 C2 P2 122.2(2) . .
C1 C2 P2 120.0(2) . .
C4 C3 C2 121.4(3) . .
C4 C3 H3 119.3 . .
C2 C3 H3 119.3 . .
C3 C4 C5 120.3(3) . .
C3 C4 H4 119.8 . .
C5 C4 H4 119.8 . .
C4 C5 C6 119.8(3) . .
C4 C5 H5 120.1 . .
C6 C5 H5 120.1 . .
C5 C6 C1 120.2(3) . .
C5 C6 H6 119.9 . .
C1 C6 H6 119.9 . .
P1 C7 H7A 109.5 . .
P1 C7 H7B 109.5 . .
H7A C7 H7B 109.5 . .
P1 C7 H7C 109.5 . .
H7A C7 H7C 109.5 . .
H7B C7 H7C 109.5 . .
P1 C8 H8A 109.5 . .
P1 C8 H8B 109.5 . .
H8A C8 H8B 109.5 . .
P1 C8 H8C 109.5 . .
H8A C8 H8C 109.5 . .
H8B C8 H8C 109.5 . .
P2 C9 H9A 109.5 . .
P2 C9 H9B 109.5 . .
H9A C9 H9B 109.5 . .
P2 C9 H9C 109.5 . .
H9A C9 H9C 109.5 . .
H9B C9 H9C 109.5 . .
P2 C10 H10A 109.5 . .
P2 C10 H10B 109.5 . .
H10A C10 H10B 109.5 . .
P2 C10 H10C 109.5 . .
H10A C10 H10C 109.5 . .
H10B C10 H10C 109.5 . .
Cl2 Al1 Cl2 108.87(8) . 2_655
Cl2 Al1 Cl1 108.71(4) . 2_655
Cl2 Al1 Cl1 109.37(4) 2_655 2_655
Cl2 Al1 Cl1 109.37(4) . .
Cl2 Al1 Cl1 108.71(4) 2_655 .
Cl1 Al1 Cl1 111.76(8) 2_655 .

loop_
_geom_bond_atom_site_label_1
_geom_bond_atom_site_label_2
_geom_bond_distance
_geom_bond_site_symmetry_2
P1 C7 1.777(4) .
P1 C8 1.783(3) .
P1 C1 1.799(3) .
P1 H1 1.29(3) .
P2 C10 1.836(4) .
P2 C9 1.838(3) .
P2 C2 1.845(3) .
C1 C6 1.398(4) .
C1 C2 1.404(4) .
C2 C3 1.399(4) .
C3 C4 1.379(4) .
C3 H3 0.9500 .
C4 C5 1.381(4) .
C4 H4 0.9500 .
C5 C6 1.385(4) .
C5 H5 0.9500 .
C6 H6 0.9500 .
C7 H7A 0.9800 .
C7 H7B 0.9800 .
C7 H7C 0.9800 .
C8 H8A 0.9800 .
C8 H8B 0.9800 .
C8 H8C 0.9800 .
C9 H9A 0.9800 .
C9 H9B 0.9800 .
C9 H9C 0.9800 .
C10 H10A 0.9800 .
C10 H10B 0.9800 .
C10 H10C 0.9800 .
Al1 Cl2 2.1383(13) .
Al1 Cl2 2.1383(13) 2_655
Al1 Cl1 2.1410(12) 2_655
Al1 Cl1 2.1410(12) .

loop_
_geom_torsion_atom_site_label_1
_geom_torsion_atom_site_label_2
_geom_torsion_atom_site_label_3
_geom_torsion_atom_site_label_4
_geom_torsion
C7 P1 C1 C6 24.9(3)
C8 P1 C1 C6 -96.2(3)
C7 P1 C1 C2 -156.7(3)
C8 P1 C1 C2 82.2(3)
C6 C1 C2 C3 -1.6(5)
P1 C1 C2 C3 179.9(2)
C6 C1 C2 P2 178.0(2)
P1 C1 C2 P2 -0.4(4)
C10 P2 C2 C3 51.2(3)
C9 P2 C2 C3 -52.5(3)
C10 P2 C2 C1 -128.4(3)
C9 P2 C2 C1 127.9(3)
C1 C2 C3 C4 1.2(5)
P2 C2 C3 C4 -178.4(2)
C2 C3 C4 C5 0.0(5)
C3 C4 C5 C6 -0.8(5)
C4 C5 C6 C1 0.4(5)
C2 C1 C6 C5 0.8(5)
P1 C1 C6 C5 179.3(2)
